data_7008189
loop_
_publ_author_name
'Clegg, Jack K.'
'Lindoy, Leonard F.'
'McMurtrie, John C.'
'Schilter, David'

_publ_section_title
;
 Dinuclear bis-beta-diketonato ligand derivatives of iron(III) and
 copper(II) and use of the latter as components for the assembly of
 extended metallo-supramolecular structures.
;
_journal_issue 5
_journal_name_full 'Dalton transactions (Cambridge, England : 2003)'
_journal_page_first 857
_journal_page_last 864
_journal_paper_doi 10.1039/b418870e
_journal_year 2005
_chemical_formula_moiety 'C48 H64 Cu2 O10'
_chemical_formula_sum 'C48 H64 Cu2 O10'
_chemical_formula_weight 928.07
_chemical_name_systematic
;
?
;
_space_group_IT_number 2
_symmetry_cell_setting triclinic
_symmetry_space_group_name_Hall '-P 1'
_symmetry_space_group_name_H-M 'P -1'
_atom_sites_solution_hydrogens geom
_atom_sites_solution_primary direct
_atom_sites_solution_secondary difmap
_audit_creation_method SHELXL-97
_cell_angle_alpha 95.966(2)
_cell_angle_beta 95.216(2)
_cell_angle_gamma 104.527(2)
_cell_formula_units_Z 1
_cell_length_a 7.0109(7)
_cell_length_b 10.5767(11)
_cell_length_c 16.5539(17)
_cell_measurement_reflns_used 7577
_cell_measurement_temperature 150(2)
_cell_measurement_theta_max 28.314
_cell_measurement_theta_min 2.219
_cell_volume 1173.1(2)
_computing_cell_refinement 'SAINT (Bruker, 1995)'
_computing_data_collection 'SMART (Bruker, 1995)'
_computing_data_reduction 'SAINT and XPREP (Bruker, 1995)'
_computing_molecular_graphics
;ORTEPIII (Farrugia, 1997)
WINGX-32 (Farrugia, 1999)
;
_computing_publication_material 'enCIFer 1.0 (CCDC, 2003)'
_computing_structure_refinement 'SHELXL-97 (Sheldrick, 1997)'
_computing_structure_solution 'SIR97 (Altomare, et. al. 1997)'
_diffrn_ambient_temperature 150(2)
_diffrn_measured_fraction_theta_full 0.996
_diffrn_measured_fraction_theta_max 0.921
_diffrn_measurement_device_type 'Bruker SMART 1000 CCD'
_diffrn_measurement_method \w
_diffrn_radiation_monochromator graphite
_diffrn_radiation_source 'fine-focus sealed tube'
_diffrn_radiation_type MoK\a
_diffrn_radiation_wavelength 0.71073
_diffrn_reflns_av_R_equivalents 0.0166
_diffrn_reflns_av_sigmaI/netI 0.0231
_diffrn_reflns_limit_h_max 9
_diffrn_reflns_limit_h_min -9
_diffrn_reflns_limit_k_max 13
_diffrn_reflns_limit_k_min -14
_diffrn_reflns_limit_l_max 22
_diffrn_reflns_limit_l_min -22
_diffrn_reflns_number 11339
_diffrn_reflns_theta_full 25.00
_diffrn_reflns_theta_max 28.32
_diffrn_reflns_theta_min 2.01
_diffrn_standards_decay_% 0.01
_diffrn_standards_number 165
_exptl_absorpt_coefficient_mu 0.961
_exptl_absorpt_correction_T_max 0.849
_exptl_absorpt_correction_T_min 0.724
_exptl_absorpt_correction_type multi-scan
_exptl_absorpt_process_details 'SADABS (Sheldrick, 1999)'
_exptl_crystal_colour 'intense blue'
_exptl_crystal_density_diffrn 1.314
_exptl_crystal_density_method 'not measured'
_exptl_crystal_description prism
_exptl_crystal_F_000 490
_exptl_crystal_size_max 0.42
_exptl_crystal_size_mid 0.32
_exptl_crystal_size_min 0.17
_refine_diff_density_max 0.529
_refine_diff_density_min -0.563
_refine_diff_density_rms 0.057
_refine_ls_extinction_method none
_refine_ls_goodness_of_fit_ref 1.052
_refine_ls_hydrogen_treatment mixed
_refine_ls_matrix_type full
_refine_ls_number_parameters 277
_refine_ls_number_reflns 5382
_refine_ls_number_restraints 0
_refine_ls_restrained_S_all 1.052
_refine_ls_R_factor_all 0.0335
_refine_ls_R_factor_gt 0.0286
_refine_ls_shift/su_max 0.002
_refine_ls_shift/su_mean 0.000
_refine_ls_structure_factor_coef Fsqd
_refine_ls_weighting_details 'calc w=1/[\s^2^(Fo^2^)+(0.0439P)^2^+0.3992P] where P=(Fo^2^+2Fc^2^)/3'
_refine_ls_weighting_scheme calc
_refine_ls_wR_factor_gt 0.0762
_refine_ls_wR_factor_ref 0.0789
_reflns_number_gt 4840
_reflns_number_total 5382
_reflns_threshold_expression >2sigma(I)
_cod_data_source_file b418870e.txt
_cod_data_source_block lj49sad
_cod_original_sg_symbol_H-M P-1
_cod_database_code 7008189

loop_
_symmetry_equiv_pos_as_xyz
'x, y, z'
'-x, -y, -z'

loop_
_atom_site_label
_atom_site_type_symbol
_atom_site_fract_x
_atom_site_fract_y
_atom_site_fract_z
_atom_site_U_iso_or_equiv
_atom_site_adp_type
_atom_site_occupancy
_atom_site_symmetry_multiplicity
_atom_site_calc_flag
_atom_site_refinement_flags
_atom_site_disorder_assembly
_atom_site_disorder_group
Cu1 Cu -0.18159(3) 0.079620(16) -0.200783(10) 0.02023(7) Uani 1 1 d . . .
O1 O -0.11045(17) 0.22644(10) -0.26041(7) 0.0271(2) Uani 1 1 d . . .
O2 O -0.03451(16) 0.17823(10) -0.10090(6) 0.0242(2) Uani 1 1 d . . .
O3 O 0.22552(16) 0.07801(10) 0.14802(6) 0.0215(2) Uani 1 1 d . . .
O4 O 0.29340(17) 0.01971(10) 0.30515(6) 0.0241(2) Uani 1 1 d . . .
C1 C 0.1797(3) 0.38389(19) -0.35251(12) 0.0420(5) Uani 1 1 d . . .
H1A H 0.2013 0.4357 -0.3982 0.063 Uiso 1 1 calc R . .
H1B H 0.1232 0.2907 -0.3739 0.063 Uiso 1 1 calc R . .
H1C H 0.3065 0.3946 -0.3189 0.063 Uiso 1 1 calc R . .
C2 C 0.1206(3) 0.57766(15) -0.26626(10) 0.0295(3) Uani 1 1 d . . .
H2A H 0.1299 0.6308 -0.3115 0.044 Uiso 1 1 calc R . .
H2B H 0.2531 0.5907 -0.2367 0.044 Uiso 1 1 calc R . .
H2C H 0.0334 0.6048 -0.2288 0.044 Uiso 1 1 calc R . .
C3 C -0.1626(3) 0.41455(18) -0.35356(11) 0.0387(4) Uani 1 1 d . . .
H3A H -0.2554 0.4452 -0.3206 0.058 Uiso 1 1 calc R . .
H3B H -0.2185 0.3212 -0.3749 0.058 Uiso 1 1 calc R . .
H3C H -0.1403 0.4662 -0.3993 0.058 Uiso 1 1 calc R . .
C4 C 0.0355(2) 0.43184(14) -0.30017(9) 0.0240(3) Uani 1 1 d . . .
C5 C -0.0006(2) 0.34038(14) -0.23366(9) 0.0194(3) Uani 1 1 d . . .
C6 C 0.0885(2) 0.38041(14) -0.15305(9) 0.0214(3) Uani 1 1 d . . .
H6 H 0.1689 0.4682 -0.1392 0.026 Uiso 1 1 calc R . .
C7 C 0.0662(2) 0.29848(13) -0.09133(9) 0.0184(3) Uani 1 1 d . . .
C8 C 0.1673(2) 0.35034(13) -0.00615(9) 0.0181(3) Uani 1 1 d . . .
C9 C 0.2505(2) 0.48446(14) 0.02081(9) 0.0210(3) Uani 1 1 d . . .
H9 H 0.2433 0.5476 -0.0154 0.025 Uiso 1 1 calc R . .
C10 C 0.3433(2) 0.52561(14) 0.10008(9) 0.0233(3) Uani 1 1 d . . .
H10 H 0.3998 0.6168 0.1179 0.028 Uiso 1 1 calc R . .
C11 C 0.3540(2) 0.43442(14) 0.15351(9) 0.0213(3) Uani 1 1 d . . .
H11 H 0.4191 0.4636 0.2076 0.026 Uiso 1 1 calc R . .
C12 C 0.2696(2) 0.29956(13) 0.12849(9) 0.0182(3) Uani 1 1 d . . .
C13 C 0.1776(2) 0.25931(13) 0.04836(9) 0.0179(3) Uani 1 1 d . . .
H13 H 0.1207 0.1681 0.0305 0.021 Uiso 1 1 calc R . .
C14 C 0.2710(2) 0.19630(14) 0.18396(9) 0.0187(3) Uani 1 1 d . . .
C15 C 0.3172(2) 0.23310(14) 0.26886(9) 0.0217(3) Uani 1 1 d . . .
H15 H 0.3433 0.3237 0.2896 0.026 Uiso 1 1 calc R . .
C16 C 0.3268(2) 0.14321(14) 0.32472(9) 0.0200(3) Uani 1 1 d . . .
C17 C 0.3842(3) 0.18731(15) 0.41707(9) 0.0259(3) Uani 1 1 d . . .
C18 C 0.4149(3) 0.33431(16) 0.44235(11) 0.0399(4) Uani 1 1 d . . .
H18A H 0.4487 0.3547 0.5018 0.060 Uiso 1 1 calc R . .
H18B H 0.2926 0.3589 0.4260 0.060 Uiso 1 1 calc R . .
H18C H 0.5232 0.3839 0.4154 0.060 Uiso 1 1 calc R . .
C19 C 0.5776(3) 0.1502(2) 0.44120(11) 0.0404(4) Uani 1 1 d . . .
H19A H 0.6842 0.2012 0.4141 0.061 Uiso 1 1 calc R . .
H19B H 0.5593 0.0560 0.4243 0.061 Uiso 1 1 calc R . .
H19C H 0.6127 0.1698 0.5007 0.061 Uiso 1 1 calc R . .
C20 C 0.2180(3) 0.1102(2) 0.46099(12) 0.0420(4) Uani 1 1 d . . .
H20A H 0.2566 0.1294 0.5203 0.063 Uiso 1 1 calc R . .
H20B H 0.1955 0.0156 0.4438 0.063 Uiso 1 1 calc R . .
H20C H 0.0958 0.1362 0.4469 0.063 Uiso 1 1 calc R . .
O5 O -0.47084(17) 0.13316(11) -0.16590(7) 0.0290(2) Uani 1 1 d . . .
C21 C -0.5407(3) 0.0797(2) -0.09427(12) 0.0386(4) Uani 1 1 d . . .
H21A H -0.5909 0.1442 -0.0604 0.046 Uiso 1 1 calc R . .
H21B H -0.4318 0.0580 -0.0608 0.046 Uiso 1 1 calc R . .
C22 C -0.7066(3) -0.0440(2) -0.12430(16) 0.0528(6) Uani 1 1 d . . .
H22A H -0.8285 -0.0405 -0.0993 0.063 Uiso 1 1 calc R . .
H22B H -0.6669 -0.1235 -0.1108 0.063 Uiso 1 1 calc R . .
C23 C -0.7400(3) -0.0451(2) -0.21648(14) 0.0463(5) Uani 1 1 d . . .
H23A H -0.8833 -0.0677 -0.2365 0.056 Uiso 1 1 calc R . .
H23B H -0.6788 -0.1086 -0.2454 0.056 Uiso 1 1 calc R . .
C24 C -0.6379(3) 0.09570(19) -0.22796(12) 0.0368(4) Uani 1 1 d . . .
H24A H -0.5946 0.0996 -0.2831 0.044 Uiso 1 1 calc R . .
H24B H -0.7275 0.1538 -0.2203 0.044 Uiso 1 1 calc R . .

loop_
_atom_site_aniso_label
_atom_site_aniso_U_11
_atom_site_aniso_U_22
_atom_site_aniso_U_33
_atom_site_aniso_U_23
_atom_site_aniso_U_13
_atom_site_aniso_U_12
Cu1 0.02560(11) 0.01170(9) 0.01925(10) 0.00177(6) -0.00389(7) -0.00026(7)
O1 0.0357(6) 0.0168(5) 0.0222(5) 0.0041(4) -0.0054(4) -0.0028(4)
O2 0.0319(6) 0.0143(5) 0.0203(5) 0.0027(4) -0.0053(4) -0.0023(4)
O3 0.0287(5) 0.0128(5) 0.0201(5) 0.0009(4) -0.0026(4) 0.0023(4)
O4 0.0345(6) 0.0145(5) 0.0202(5) 0.0015(4) -0.0041(4) 0.0035(4)
C1 0.0572(12) 0.0303(9) 0.0393(10) 0.0046(8) 0.0246(9) 0.0062(8)
C2 0.0401(9) 0.0170(7) 0.0291(8) 0.0074(6) 0.0018(7) 0.0025(6)
C3 0.0515(11) 0.0271(9) 0.0322(9) 0.0087(7) -0.0137(8) 0.0055(8)
C4 0.0325(8) 0.0169(7) 0.0213(7) 0.0040(6) 0.0019(6) 0.0036(6)
C5 0.0200(6) 0.0155(6) 0.0230(7) 0.0035(5) 0.0018(5) 0.0048(5)
C6 0.0247(7) 0.0136(6) 0.0235(7) 0.0021(5) 0.0006(6) 0.0015(5)
C7 0.0185(6) 0.0139(6) 0.0214(7) 0.0010(5) -0.0006(5) 0.0035(5)
C8 0.0182(6) 0.0146(6) 0.0203(7) 0.0012(5) 0.0007(5) 0.0032(5)
C9 0.0253(7) 0.0134(6) 0.0230(7) 0.0031(5) 0.0011(6) 0.0033(5)
C10 0.0282(7) 0.0125(6) 0.0256(8) -0.0002(5) 0.0006(6) 0.0004(5)
C11 0.0244(7) 0.0168(7) 0.0190(7) -0.0010(5) -0.0017(5) 0.0015(5)
C12 0.0190(6) 0.0143(6) 0.0200(7) 0.0012(5) 0.0015(5) 0.0026(5)
C13 0.0189(6) 0.0127(6) 0.0204(7) 0.0001(5) 0.0004(5) 0.0027(5)
C14 0.0175(6) 0.0149(6) 0.0218(7) 0.0023(5) -0.0001(5) 0.0018(5)
C15 0.0278(7) 0.0144(6) 0.0204(7) 0.0005(5) -0.0008(6) 0.0032(5)
C16 0.0208(7) 0.0163(6) 0.0203(7) 0.0014(5) -0.0008(5) 0.0019(5)
C17 0.0392(9) 0.0178(7) 0.0186(7) 0.0008(5) -0.0015(6) 0.0062(6)
C18 0.0748(14) 0.0193(8) 0.0216(8) -0.0012(6) -0.0030(8) 0.0099(8)
C19 0.0481(11) 0.0399(10) 0.0286(9) -0.0023(8) -0.0145(8) 0.0129(9)
C20 0.0593(12) 0.0361(10) 0.0299(9) 0.0064(8) 0.0138(8) 0.0074(9)
O5 0.0308(6) 0.0219(5) 0.0336(6) 0.0018(5) 0.0024(5) 0.0067(5)
C21 0.0414(10) 0.0404(10) 0.0373(10) 0.0053(8) 0.0138(8) 0.0138(8)
C22 0.0387(11) 0.0440(12) 0.0761(16) 0.0225(11) 0.0119(10) 0.0039(9)
C23 0.0275(9) 0.0374(10) 0.0670(14) -0.0098(10) 0.0060(9) 0.0022(8)
C24 0.0327(9) 0.0380(10) 0.0408(10) -0.0006(8) -0.0024(7) 0.0162(8)

loop_
_atom_type_symbol
_atom_type_description
_atom_type_scat_dispersion_real
_atom_type_scat_dispersion_imag
_atom_type_scat_source
C C 0.0033 0.0016 'International Tables Vol C Tables 4.2.6.8 and 6.1.1.4'
H H 0.0000 0.0000 'International Tables Vol C Tables 4.2.6.8 and 6.1.1.4'
O O 0.0106 0.0060 'International Tables Vol C Tables 4.2.6.8 and 6.1.1.4'
Cu Cu 0.3201 1.2651 'International Tables Vol C Tables 4.2.6.8 and 6.1.1.4'

loop_
_geom_angle_atom_site_label_1
_geom_angle_atom_site_label_2
_geom_angle_atom_site_label_3
_geom_angle
_geom_angle_site_symmetry_1
_geom_angle_site_symmetry_3
_geom_angle_publ_flag
O1 Cu1 O4 85.32(5) . 2 ?
O1 Cu1 O2 92.70(5) . . ?
O4 Cu1 O2 172.03(5) 2 . ?
O1 Cu1 O3 171.87(5) . 2 ?
O4 Cu1 O3 91.78(4) 2 2 ?
O2 Cu1 O3 89.14(4) . 2 ?
O1 Cu1 O5 92.90(5) . . ?
O4 Cu1 O5 96.90(4) 2 . ?
O2 Cu1 O5 90.91(5) . . ?
O3 Cu1 O5 94.99(4) 2 . ?
C5 O1 Cu1 127.37(10) . . ?
C7 O2 Cu1 126.22(10) . . ?
C14 O3 Cu1 126.09(9) . 2 ?
C16 O4 Cu1 127.14(10) . 2 ?
C4 C1 H1A 109.5 . . ?
C4 C1 H1B 109.5 . . ?
H1A C1 H1B 109.5 . . ?
C4 C1 H1C 109.5 . . ?
H1A C1 H1C 109.5 . . ?
H1B C1 H1C 109.5 . . ?
C4 C2 H2A 109.5 . . ?
C4 C2 H2B 109.5 . . ?
H2A C2 H2B 109.5 . . ?
C4 C2 H2C 109.5 . . ?
H2A C2 H2C 109.5 . . ?
H2B C2 H2C 109.5 . . ?
C4 C3 H3A 109.5 . . ?
C4 C3 H3B 109.5 . . ?
H3A C3 H3B 109.5 . . ?
C4 C3 H3C 109.5 . . ?
H3A C3 H3C 109.5 . . ?
H3B C3 H3C 109.5 . . ?
C2 C4 C1 110.33(14) . . ?
C2 C4 C3 109.13(13) . . ?
C1 C4 C3 108.99(15) . . ?
C2 C4 C5 113.77(12) . . ?
C1 C4 C5 106.17(13) . . ?
C3 C4 C5 108.32(13) . . ?
O1 C5 C6 124.71(13) . . ?
O1 C5 C4 113.32(12) . . ?
C6 C5 C4 121.91(13) . . ?
C5 C6 C7 123.76(13) . . ?
C5 C6 H6 118.1 . . ?
C7 C6 H6 118.1 . . ?
O2 C7 C6 125.22(13) . . ?
O2 C7 C8 114.75(12) . . ?
C6 C7 C8 120.02(12) . . ?
C13 C8 C9 118.93(13) . . ?
C13 C8 C7 117.83(12) . . ?
C9 C8 C7 123.24(12) . . ?
C10 C9 C8 120.30(13) . . ?
C10 C9 H9 119.9 . . ?
C8 C9 H9 119.9 . . ?
C9 C10 C11 120.33(13) . . ?
C9 C10 H10 119.8 . . ?
C11 C10 H10 119.8 . . ?
C10 C11 C12 120.60(13) . . ?
C10 C11 H11 119.7 . . ?
C12 C11 H11 119.7 . . ?
C13 C12 C11 118.52(13) . . ?
C13 C12 C14 118.25(12) . . ?
C11 C12 C14 123.23(13) . . ?
C12 C13 C8 121.32(13) . . ?
C12 C13 H13 119.3 . . ?
C8 C13 H13 119.3 . . ?
O3 C14 C15 124.99(13) . . ?
O3 C14 C12 115.07(12) . . ?
C15 C14 C12 119.94(12) . . ?
C16 C15 C14 123.52(13) . . ?
C16 C15 H15 118.2 . . ?
C14 C15 H15 118.2 . . ?
O4 C16 C15 124.49(13) . . ?
O4 C16 C17 113.31(12) . . ?
C15 C16 C17 122.19(13) . . ?
C18 C17 C19 109.13(15) . . ?
C18 C17 C20 109.20(15) . . ?
C19 C17 C20 109.63(15) . . ?
C18 C17 C16 114.13(13) . . ?
C19 C17 C16 107.14(13) . . ?
C20 C17 C16 107.53(13) . . ?
C17 C18 H18A 109.5 . . ?
C17 C18 H18B 109.5 . . ?
H18A C18 H18B 109.5 . . ?
C17 C18 H18C 109.5 . . ?
H18A C18 H18C 109.5 . . ?
H18B C18 H18C 109.5 . . ?
C17 C19 H19A 109.5 . . ?
C17 C19 H19B 109.5 . . ?
H19A C19 H19B 109.5 . . ?
C17 C19 H19C 109.5 . . ?
H19A C19 H19C 109.5 . . ?
H19B C19 H19C 109.5 . . ?
C17 C20 H20A 109.5 . . ?
C17 C20 H20B 109.5 . . ?
H20A C20 H20B 109.5 . . ?
C17 C20 H20C 109.5 . . ?
H20A C20 H20C 109.5 . . ?
H20B C20 H20C 109.5 . . ?
C24 O5 C21 105.95(14) . . ?
C24 O5 Cu1 116.18(10) . . ?
C21 O5 Cu1 113.57(10) . . ?
O5 C21 C22 106.73(16) . . ?
O5 C21 H21A 110.4 . . ?
C22 C21 H21A 110.4 . . ?
O5 C21 H21B 110.4 . . ?
C22 C21 H21B 110.4 . . ?
H21A C21 H21B 108.6 . . ?
C21 C22 C23 104.70(16) . . ?
C21 C22 H22A 110.8 . . ?
C23 C22 H22A 110.8 . . ?
C21 C22 H22B 110.8 . . ?
C23 C22 H22B 110.8 . . ?
H22A C22 H22B 108.9 . . ?
C22 C23 C24 103.14(16) . . ?
C22 C23 H23A 111.1 . . ?
C24 C23 H23A 111.1 . . ?
C22 C23 H23B 111.1 . . ?
C24 C23 H23B 111.1 . . ?
H23A C23 H23B 109.1 . . ?
O5 C24 C23 103.99(15) . . ?
O5 C24 H24A 111.0 . . ?
C23 C24 H24A 111.0 . . ?
O5 C24 H24B 111.0 . . ?
C23 C24 H24B 111.0 . . ?
H24A C24 H24B 109.0 . . ?

loop_
_geom_bond_atom_site_label_1
_geom_bond_atom_site_label_2
_geom_bond_distance
_geom_bond_site_symmetry_2
_geom_bond_publ_flag
Cu1 O1 1.9115(11) . ?
Cu1 O4 1.9147(11) 2 ?
Cu1 O2 1.9175(10) . ?
Cu1 O3 1.9317(10) 2 ?
Cu1 O5 2.3425(12) . ?
O1 C5 1.2661(17) . ?
O2 C7 1.2761(17) . ?
O3 C14 1.2774(17) . ?
O3 Cu1 1.9317(10) 2 ?
O4 C16 1.2691(18) . ?
O4 Cu1 1.9147(11) 2 ?
C1 C4 1.534(2) . ?
C1 H1A 0.9800 . ?
C1 H1B 0.9800 . ?
C1 H1C 0.9800 . ?
C2 C4 1.532(2) . ?
C2 H2A 0.9800 . ?
C2 H2B 0.9800 . ?
C2 H2C 0.9800 . ?
C3 C4 1.536(2) . ?
C3 H3A 0.9800 . ?
C3 H3B 0.9800 . ?
C3 H3C 0.9800 . ?
C4 C5 1.537(2) . ?
C5 C6 1.396(2) . ?
C6 C7 1.402(2) . ?
C6 H6 0.9500 . ?
C7 C8 1.5014(19) . ?
C8 C13 1.3964(19) . ?
C8 C9 1.3992(19) . ?
C9 C10 1.385(2) . ?
C9 H9 0.9500 . ?
C10 C11 1.386(2) . ?
C10 H10 0.9500 . ?
C11 C12 1.4019(19) . ?
C11 H11 0.9500 . ?
C12 C13 1.3950(19) . ?
C12 C14 1.4994(19) . ?
C13 H13 0.9500 . ?
C14 C15 1.404(2) . ?
C15 C16 1.403(2) . ?
C15 H15 0.9500 . ?
C16 C17 1.537(2) . ?
C17 C18 1.523(2) . ?
C17 C19 1.533(2) . ?
C17 C20 1.534(2) . ?
C18 H18A 0.9800 . ?
C18 H18B 0.9800 . ?
C18 H18C 0.9800 . ?
C19 H19A 0.9800 . ?
C19 H19B 0.9800 . ?
C19 H19C 0.9800 . ?
C20 H20A 0.9800 . ?
C20 H20B 0.9800 . ?
C20 H20C 0.9800 . ?
O5 C24 1.431(2) . ?
O5 C21 1.440(2) . ?
C21 C22 1.518(3) . ?
C21 H21A 0.9900 . ?
C21 H21B 0.9900 . ?
C22 C23 1.521(3) . ?
C22 H22A 0.9900 . ?
C22 H22B 0.9900 . ?
C23 C24 1.521(3) . ?
C23 H23A 0.9900 . ?
C23 H23B 0.9900 . ?
C24 H24A 0.9900 . ?
C24 H24B 0.9900 . ?

loop_
_geom_torsion_atom_site_label_1
_geom_torsion_atom_site_label_2
_geom_torsion_atom_site_label_3
_geom_torsion_atom_site_label_4
_geom_torsion
_geom_torsion_site_symmetry_1
_geom_torsion_site_symmetry_2
_geom_torsion_site_symmetry_3
_geom_torsion_site_symmetry_4
_geom_torsion_publ_flag
O4 Cu1 O1 C5 -171.22(13) 2 . . . ?
O2 Cu1 O1 C5 1.05(13) . . . . ?
O5 Cu1 O1 C5 92.09(13) . . . . ?
O1 Cu1 O2 C7 -0.34(13) . . . . ?
O3 Cu1 O2 C7 171.73(12) 2 . . . ?
O5 Cu1 O2 C7 -93.29(12) . . . . ?
Cu1 O1 C5 C6 -0.9(2) . . . . ?
Cu1 O1 C5 C4 176.34(10) . . . . ?
C2 C4 C5 O1 164.96(14) . . . . ?
C1 C4 C5 O1 -73.50(17) . . . . ?
C3 C4 C5 O1 43.43(18) . . . . ?
C2 C4 C5 C6 -17.7(2) . . . . ?
C1 C4 C5 C6 103.83(17) . . . . ?
C3 C4 C5 C6 -139.25(15) . . . . ?
O1 C5 C6 C7 -0.2(2) . . . . ?
C4 C5 C6 C7 -177.26(13) . . . . ?
Cu1 O2 C7 C6 -0.5(2) . . . . ?
Cu1 O2 C7 C8 -179.74(9) . . . . ?
C5 C6 C7 O2 1.0(2) . . . . ?
C5 C6 C7 C8 -179.82(13) . . . . ?
O2 C7 C8 C13 13.04(19) . . . . ?
C6 C7 C8 C13 -166.22(13) . . . . ?
O2 C7 C8 C9 -166.78(13) . . . . ?
C6 C7 C8 C9 14.0(2) . . . . ?
C13 C8 C9 C10 0.7(2) . . . . ?
C7 C8 C9 C10 -179.46(13) . . . . ?
C8 C9 C10 C11 -0.2(2) . . . . ?
C9 C10 C11 C12 -0.6(2) . . . . ?
C10 C11 C12 C13 1.0(2) . . . . ?
C10 C11 C12 C14 -178.19(13) . . . . ?
C11 C12 C13 C8 -0.5(2) . . . . ?
C14 C12 C13 C8 178.74(13) . . . . ?
C9 C8 C13 C12 -0.4(2) . . . . ?
C7 C8 C13 C12 179.80(12) . . . . ?
Cu1 O3 C14 C15 6.9(2) 2 . . . ?
Cu1 O3 C14 C12 -172.09(9) 2 . . . ?
C13 C12 C14 O3 14.56(19) . . . . ?
C11 C12 C14 O3 -166.27(13) . . . . ?
C13 C12 C14 C15 -164.51(13) . . . . ?
C11 C12 C14 C15 14.7(2) . . . . ?
O3 C14 C15 C16 2.7(2) . . . . ?
C12 C14 C15 C16 -178.28(13) . . . . ?
Cu1 O4 C16 C15 -11.0(2) 2 . . . ?
Cu1 O4 C16 C17 170.19(10) 2 . . . ?
C14 C15 C16 O4 -0.7(2) . . . . ?
C14 C15 C16 C17 178.03(14) . . . . ?
O4 C16 C17 C18 -177.11(15) . . . . ?
C15 C16 C17 C18 4.0(2) . . . . ?
O4 C16 C17 C19 61.96(18) . . . . ?
C15 C16 C17 C19 -116.90(16) . . . . ?
O4 C16 C17 C20 -55.82(18) . . . . ?
C15 C16 C17 C20 125.32(16) . . . . ?
O1 Cu1 O5 C24 79.47(11) . . . . ?
O4 Cu1 O5 C24 -6.16(12) 2 . . . ?
O2 Cu1 O5 C24 172.22(11) . . . . ?
O3 Cu1 O5 C24 -98.57(11) 2 . . . ?
O1 Cu1 O5 C21 -157.26(11) . . . . ?
O4 Cu1 O5 C21 117.10(11) 2 . . . ?
O2 Cu1 O5 C21 -64.52(11) . . . . ?
O3 Cu1 O5 C21 24.70(11) 2 . . . ?
C24 O5 C21 C22 29.52(19) . . . . ?
Cu1 O5 C21 C22 -99.18(15) . . . . ?
O5 C21 C22 C23 -6.8(2) . . . . ?
C21 C22 C23 C24 -16.6(2) . . . . ?
C21 O5 C24 C23 -40.24(17) . . . . ?
Cu1 O5 C24 C23 86.91(15) . . . . ?
C22 C23 C24 O5 34.71(19) . . . . ?
